data_1521992
loop_
_publ_author_name
'Subbarao, M.V.'
'Kulkarni, R.G.'
'Rajagopal, H.'
'Sequeira, A.'

_publ_section_title
;
 Structural studies of the superconducting La3.5-x-y Yy Ca2x Ba3.5-xCu7 Oz
 system
;
_journal_name_full 'Physica C (Amsterdam)'
_journal_page_first 181
_journal_page_last 188
_journal_volume 319
_journal_year 1999
_chemical_formula_sum 'Ba1.32 Ca0.344 Cu3 La1.13 O7.18 Y0.172'
_chemical_name_systematic '(Ba1.32 La0.68) (La0.45 Y0.172 Ca0.344) Cu3 O7.18'
_space_group_IT_number 123
_symmetry_space_group_name_Hall '-P 4 2'
_symmetry_space_group_name_H-M 'P 4/m m m'
_cell_angle_alpha 90
_cell_angle_beta 90
_cell_angle_gamma 90
_cell_formula_units_Z 1
_cell_length_a 3.899
_cell_length_b 3.899
_cell_length_c 11.732
_cell_volume 178.352
_citation_journal_id_ASTM PHYCE6
_cod_data_source_file Subbarao_PHYCE6_1999_610.cif
_cod_data_source_block Ba1.32Ca0.344Cu3La1.13O7.18Y0.172
_cod_original_cell_volume 178.3522
_cod_database_code 1521992

loop_
_symmetry_equiv_pos_as_xyz
x,y,z
-y,x,z
-x,-y,z
y,-x,z
x,-y,-z
y,x,-z
-x,y,-z
-y,-x,-z
-x,-y,-z
y,-x,-z
x,y,-z
-y,x,-z
-x,y,z
-y,-x,z
x,-y,z
y,x,z

loop_
_atom_site_label
_atom_site_type_symbol
_atom_site_fract_x
_atom_site_fract_y
_atom_site_fract_z
_atom_site_occupancy
_atom_site_U_iso_or_equiv
Ca1 Ca+2 0.5 0.5 0.5 0.344 0.0
Y1 Y+3 0.5 0.5 0.5 0.172 0.0
Ba1 Ba+2 0.5 0.5 0.1835 0.66 0.0
La1 La+3 0.5 0.5 0.1835 0.34 0.0
O3 O-2 0 0.5 0.3695 1 0.0
Cu2 Cu+2 0 0 0.3517 1 0.0
Cu1 Cu+2 0 0 0 1 0.0
La2 La+3 0.5 0.5 0.5 0.45 0.0
O1 O-2 0 0.5 0 0.6 0.0
O2 O-2 0 0 0.1605 0.99 0.0
